data_2203988
loop_
_publ_author_name
'Premkumar, Thathan'
'Govindarajan, Subbiah'
'Starosta, Wojciech'
'Leciejewicz, Janusz'

_publ_section_title
;
 Pyrazine-2,3-dicarboxylic acid
;
_journal_issue 8
_journal_name_full 'Acta Crystallographica Section E'
_journal_page_first o1305
_journal_page_last o1306
_journal_paper_doi 10.1107/S1600536804016216
_journal_volume 60
_journal_year 2004
_chemical_formula_iupac 'C6 H4 N2 O4'
_chemical_formula_moiety 'C6 H4 N2 O4'
_chemical_formula_sum 'C6 H4 N2 O4'
_chemical_formula_weight 168.11
_chemical_name_systematic 'Pyrazine-2,3-dicarboxylic acid'
_space_group_IT_number 14
_symmetry_cell_setting monoclinic
_symmetry_space_group_name_Hall '-P 2ybc'
_symmetry_space_group_name_H-M 'P 1 21/c 1'
_atom_sites_solution_hydrogens geom
_atom_sites_solution_primary direct
_atom_sites_solution_secondary difmap
_audit_creation_method SHELXL-97
_cell_angle_alpha 90.00
_cell_angle_beta 101.69(3)
_cell_angle_gamma 90.00
_cell_formula_units_Z 8
_cell_length_a 7.9690(16)
_cell_length_b 11.952(2)
_cell_length_c 14.336(3)
_cell_measurement_reflns_used 25
_cell_measurement_temperature 573(2)
_cell_measurement_theta_max 15
_cell_measurement_theta_min 6
_cell_volume 1337.1(5)
_computing_cell_refinement 'KM-4 Software'
_computing_data_collection 'KM-4 Software (Kuma, 1996)'
_computing_data_reduction 'DATAPROC (Kuma, 2001)'
_computing_molecular_graphics 'XP (Siemens, 1992)'
_computing_publication_material SHELXL97
_computing_structure_refinement 'SHELXL97 (Sheldrick, 1997)'
_computing_structure_solution 'SHELXS97 (Sheldrick, 1997)'
_diffrn_ambient_temperature 573(2)
_diffrn_measured_fraction_theta_full 0.999
_diffrn_measured_fraction_theta_max 0.999
_diffrn_measurement_device_type 'Kuma KM-4 four-circle'
_diffrn_measurement_method \w/2\q
_diffrn_radiation_monochromator graphite
_diffrn_radiation_source 'fine-focus sealed tube'
_diffrn_radiation_type MoK\a
_diffrn_radiation_wavelength 0.71073
_diffrn_reflns_av_R_equivalents 0.0508
_diffrn_reflns_av_sigmaI/netI 0.0373
_diffrn_reflns_limit_h_max 9
_diffrn_reflns_limit_h_min -9
_diffrn_reflns_limit_k_max 0
_diffrn_reflns_limit_k_min -14
_diffrn_reflns_limit_l_max 0
_diffrn_reflns_limit_l_min -17
_diffrn_reflns_number 2528
_diffrn_reflns_theta_full 25.24
_diffrn_reflns_theta_max 25.24
_diffrn_reflns_theta_min 2.24
_diffrn_standards_decay_% 0.6
_diffrn_standards_interval_count 200
_diffrn_standards_number 2
_exptl_absorpt_coefficient_mu 0.144
_exptl_absorpt_correction_type none
_exptl_crystal_colour colourless
_exptl_crystal_density_diffrn 1.670
_exptl_crystal_density_method 'not measured'
_exptl_crystal_description 'block (cut from a needle)'
_exptl_crystal_F_000 688
_exptl_crystal_size_max 0.24
_exptl_crystal_size_mid 0.22
_exptl_crystal_size_min 0.20
_refine_diff_density_max 0.316
_refine_diff_density_min -0.214
_refine_ls_extinction_method none
_refine_ls_goodness_of_fit_ref 1.033
_refine_ls_hydrogen_treatment refall
_refine_ls_matrix_type full
_refine_ls_number_parameters 249
_refine_ls_number_reflns 2423
_refine_ls_number_restraints 0
_refine_ls_restrained_S_all 1.033
_refine_ls_R_factor_all 0.0666
_refine_ls_R_factor_gt 0.0305
_refine_ls_shift/su_max 0.000
_refine_ls_shift/su_mean 0.000
_refine_ls_structure_factor_coef Fsqd
_refine_ls_weighting_details 'calc w = 1/[\s^2^(Fo^2^)+(0.0769P)^2^] where P = (Fo^2^+2Fc^2^)/3'
_refine_ls_weighting_scheme calc
_refine_ls_wR_factor_gt 0.0962
_refine_ls_wR_factor_ref 0.1098
_reflns_number_gt 1612
_reflns_number_total 2423
_reflns_threshold_expression I>2\s(I)
_cod_data_source_file cf6358.cif
_cod_data_source_block I
_cod_original_sg_symbol_H-M 'P 21/c'
_cod_database_code 2203988
_cod_database_fobs_code 2203988

loop_
_symmetry_equiv_pos_as_xyz
'x, y, z'
'-x, y+1/2, -z+1/2'
'-x, -y, -z'
'x, -y-1/2, z-1/2'

loop_
_atom_site_label
_atom_site_fract_x
_atom_site_fract_y
_atom_site_fract_z
_atom_site_U_iso_or_equiv
_atom_site_adp_type
_atom_site_calc_flag
_atom_site_occupancy
_atom_site_type_symbol
N11 0.83384(19) 0.20060(12) 0.10809(10) 0.0271(3) Uani d 1 N
C13 0.8536(2) 0.20076(14) 0.27556(12) 0.0238(4) Uani d 1 C
N12 0.86993(19) 0.08886(12) 0.27947(10) 0.0286(4) Uani d 1 N
O11 0.7152(2) 0.42577(12) 0.23719(10) 0.0450(4) Uani d 1 O
O13 0.7845(2) 0.21101(13) 0.42547(10) 0.0426(4) Uani d 1 O
O12 0.8042(2) 0.42058(13) 0.10019(10) 0.0512(5) Uani d 1 O
C12 0.8277(2) 0.25609(14) 0.18842(12) 0.0246(4) Uani d 1 C
C17 0.7772(2) 0.37728(15) 0.17857(12) 0.0286(4) Uani d 1 C
O14 0.9747(2) 0.33392(12) 0.39283(9) 0.0453(4) Uani d 1 O
C18 0.8764(2) 0.25802(14) 0.37055(12) 0.0261(4) Uani d 1 C
C15 0.8704(2) 0.03494(16) 0.19917(13) 0.0316(4) Uani d 1 C
C16 0.8581(3) 0.09075(16) 0.11383(13) 0.0317(4) Uani d 1 C
C23 0.3589(2) 0.19334(15) 0.01549(12) 0.0267(4) Uani d 1 C
N21 0.3049(2) 0.36346(13) -0.07025(11) 0.0368(4) Uani d 1 N
C22 0.3038(2) 0.30360(15) 0.00898(12) 0.0285(4) Uani d 1 C
C28 0.3736(2) 0.12331(15) 0.10399(12) 0.0283(4) Uani d 1 C
O21 0.2102(2) 0.31038(12) 0.15590(10) 0.0423(4) Uani d 1 O
N22 0.4123(2) 0.14145(13) -0.05638(11) 0.0345(4) Uani d 1 N
C27 0.2383(3) 0.36031(15) 0.08799(12) 0.0314(4) Uani d 1 C
O24 0.49070(18) 0.13160(13) 0.16930(10) 0.0435(4) Uani d 1 O
O23 0.2485(2) 0.05011(12) 0.09745(11) 0.0428(4) Uani d 1 O
O22 0.2159(3) 0.46678(12) 0.07261(12) 0.0629(6) Uani d 1 O
C25 0.4118(3) 0.20179(18) -0.13315(14) 0.0384(5) Uani d 1 C
C26 0.3590(3) 0.31210(17) -0.14075(15) 0.0421(5) Uani d 1 C
H16 0.864(3) 0.0502(18) 0.0597(16) 0.043(6) Uiso d 1 H
H15 0.874(3) -0.046(2) 0.2028(16) 0.045(6) Uiso d 1 H
H25 0.454(3) 0.1690(19) -0.1850(15) 0.041(6) Uiso d 1 H
H26 0.367(3) 0.355(2) -0.1992(19) 0.060(7) Uiso d 1 H
H23 0.273(3) 0.010(2) 0.1473(19) 0.058(8) Uiso d 1 H
H13 0.809(3) 0.234(2) 0.480(2) 0.052(7) Uiso d 1 H
H12 0.764(4) 0.490(3) 0.091(2) 0.075(9) Uiso d 1 H
H22 0.183(4) 0.505(3) 0.123(2) 0.089(10) Uiso d 1 H

loop_
_atom_site_aniso_label
_atom_site_aniso_U_11
_atom_site_aniso_U_22
_atom_site_aniso_U_33
_atom_site_aniso_U_12
_atom_site_aniso_U_13
_atom_site_aniso_U_23
N11 0.0351(8) 0.0268(8) 0.0201(7) -0.0005(6) 0.0078(6) -0.0029(6)
C13 0.0272(8) 0.0220(8) 0.0232(9) -0.0002(7) 0.0077(7) 0.0011(7)
N12 0.0382(8) 0.0236(8) 0.0247(8) 0.0017(6) 0.0080(6) 0.0009(6)
O11 0.0773(11) 0.0318(7) 0.0302(7) 0.0135(7) 0.0207(7) -0.0003(6)
O13 0.0661(10) 0.0442(8) 0.0218(7) -0.0183(7) 0.0185(7) -0.0071(6)
O12 0.0997(13) 0.0297(8) 0.0317(8) 0.0166(8) 0.0309(8) 0.0118(6)
C12 0.0294(9) 0.0276(9) 0.0182(8) -0.0032(7) 0.0082(6) 0.0007(7)
C17 0.0409(10) 0.0249(9) 0.0199(8) -0.0003(8) 0.0058(7) -0.0004(7)
O14 0.0639(10) 0.0435(9) 0.0288(7) -0.0223(7) 0.0100(7) -0.0069(6)
C18 0.0358(9) 0.0232(9) 0.0190(8) 0.0022(7) 0.0050(7) 0.0035(7)
C15 0.0412(11) 0.0240(9) 0.0305(10) 0.0024(8) 0.0096(8) -0.0023(7)
C16 0.0413(10) 0.0291(10) 0.0262(9) 0.0009(8) 0.0102(8) -0.0065(8)
C23 0.0306(9) 0.0271(10) 0.0228(9) -0.0023(7) 0.0067(7) -0.0017(7)
N21 0.0587(11) 0.0295(9) 0.0250(8) 0.0032(7) 0.0146(7) 0.0040(7)
C22 0.0386(10) 0.0274(10) 0.0202(9) -0.0024(7) 0.0081(7) 0.0018(7)
C28 0.0346(9) 0.0269(10) 0.0252(9) 0.0037(8) 0.0104(8) 0.0007(7)
O21 0.0651(10) 0.0369(8) 0.0303(8) 0.0056(7) 0.0223(7) 0.0054(6)
N22 0.0449(9) 0.0328(9) 0.0276(8) 0.0044(7) 0.0114(7) 0.0000(7)
C27 0.0454(11) 0.0251(9) 0.0242(9) 0.0015(8) 0.0084(8) 0.0014(8)
O24 0.0388(8) 0.0622(10) 0.0278(7) -0.0034(7) 0.0030(6) 0.0084(7)
O23 0.0558(9) 0.0375(8) 0.0332(8) -0.0136(7) 0.0045(7) 0.0114(6)
O22 0.1319(17) 0.0259(8) 0.0429(9) 0.0170(9) 0.0463(10) 0.0041(7)
C25 0.0525(12) 0.0421(12) 0.0232(9) 0.0038(9) 0.0137(9) -0.0019(9)
C26 0.0654(14) 0.0383(11) 0.0269(10) 0.0060(10) 0.0196(10) 0.0060(9)

loop_
_atom_type_symbol
_atom_type_description
_atom_type_scat_dispersion_real
_atom_type_scat_dispersion_imag
_atom_type_scat_source
C C 0.0033 0.0016 'International Tables Vol C Tables 4.2.6.8 and 6.1.1.4'
H H 0.0000 0.0000 'International Tables Vol C Tables 4.2.6.8 and 6.1.1.4'
N N 0.0061 0.0033 'International Tables Vol C Tables 4.2.6.8 and 6.1.1.4'
O O 0.0106 0.0060 'International Tables Vol C Tables 4.2.6.8 and 6.1.1.4'

loop_
_geom_angle_atom_site_label_1
_geom_angle_atom_site_label_2
_geom_angle_atom_site_label_3
_geom_angle
C16 N11 C12 117.85(16)
N12 C13 C12 120.39(16)
N12 C13 C18 115.01(15)
C12 C13 C18 124.49(15)
C15 N12 C13 117.83(16)
C18 O13 H13 112.2(18)
C17 O12 H12 112.8(19)
N11 C12 C13 120.83(16)
N11 C12 C17 116.92(15)
C13 C12 C17 122.05(15)
O11 C17 O12 125.21(17)
O11 C17 C12 122.52(16)
O12 C17 C12 112.25(15)
O14 C18 O13 125.52(17)
O14 C18 C13 122.59(16)
O13 C18 C13 111.78(15)
N12 C15 C16 121.68(17)
N12 C15 H15 116.5(13)
C16 C15 H15 121.8(13)
N11 C16 C15 121.10(17)
N11 C16 H16 119.9(14)
C15 C16 H16 119.0(14)
N22 C23 C22 122.17(16)
N22 C23 C28 114.04(15)
C22 C23 C28 123.72(15)
C26 N21 C22 117.14(17)
N21 C22 C23 120.45(16)
N21 C22 C27 117.39(16)
C23 C22 C27 122.15(15)
O24 C28 O23 125.18(17)
O24 C28 C23 122.30(17)
O23 C28 C23 112.43(15)
C25 N22 C23 116.16(17)
O21 C27 O22 125.68(18)
O21 C27 C22 122.52(17)
O22 C27 C22 111.80(16)
C28 O23 H23 106.0(18)
C27 O22 H22 113(2)
N22 C25 C26 122.58(19)
N22 C25 H25 118.9(13)
C26 C25 H25 118.5(13)
N21 C26 C25 121.48(18)
N21 C26 H26 119.4(15)
C25 C26 H26 119.0(15)

loop_
_geom_bond_atom_site_label_1
_geom_bond_atom_site_label_2
_geom_bond_distance
N11 C16 1.327(2)
N11 C12 1.338(2)
C13 N12 1.344(2)
C13 C12 1.391(2)
C13 C18 1.502(2)
N12 C15 1.320(2)
O11 C17 1.206(2)
O13 C18 1.306(2)
O13 H13 0.81(3)
O12 C17 1.294(2)
O12 H12 0.90(3)
C12 C17 1.502(2)
O14 C18 1.199(2)
C15 C16 1.379(3)
C15 H15 0.97(2)
C16 H16 0.92(2)
C23 N22 1.343(2)
C23 C22 1.386(3)
C23 C28 1.504(2)
N21 C26 1.327(3)
N21 C22 1.344(2)
C22 C27 1.502(2)
C28 O24 1.184(2)
C28 O23 1.315(2)
O21 C27 1.201(2)
N22 C25 1.315(3)
C27 O22 1.298(2)
O23 H23 0.85(3)
O22 H22 0.93(3)
C25 C26 1.382(3)
C25 H25 0.96(2)
C26 H26 0.99(3)

loop_
_geom_hbond_atom_site_label_D
_geom_hbond_atom_site_label_H
_geom_hbond_atom_site_label_A
_geom_hbond_site_symmetry_A
_geom_hbond_distance_DH
_geom_hbond_distance_HA
_geom_hbond_distance_DA
_geom_hbond_angle_DHA
O23 H23 O11 2_645 0.85(3) 1.92(3) 2.763(2) 169(3)
O13 H13 N11 4_566 0.81(3) 1.97(3) 2.776(2) 172(2)
O13 H13 O12 4_566 0.81(3) 2.54(3) 2.935(2) 112(2)
O12 H12 N21 3_665 0.90(3) 1.83(3) 2.730(2) 176(3)
O22 H22 N12 2_655 0.93(3) 1.84(3) 2.772(2) 175(3)

loop_
_cod_related_entry_id
_cod_related_entry_database
_cod_related_entry_code
1 ChemSpider 59995
